data_4037315
loop_
_publ_author_name
'Sabat, Nazarii'
'Po\<stov\'a Slav\<et\'insk\'a, Lenka'
'Klepet\'a\<rov\'a, Blanka'
'Hocek, Michal'

_publ_section_title
;
 C-H Phosphonation of Pyrrolopyrimidines: Synthesis of Substituted 7- and
 9-Deazapurine-8-phosphonate Derivatives.
;
_journal_issue 19
_journal_name_full 'The Journal of organic chemistry'
_journal_page_first 9507
_journal_page_last 9514
_journal_paper_doi 10.1021/acs.joc.6b01970
_journal_volume 81
_journal_year 2016
_chemical_formula_moiety 'C10 H13 Cl1 N3 O3 P1'
_chemical_formula_sum 'C10 H13 Cl N3 O3 P'
_chemical_formula_weight 289.66
_chemical_name_systematic 'diethyl  (4-chloro-5H-pyrrolo[3,2-d]pyrimidin-6-yl)phosphonate'
_space_group_IT_number 2
_space_group_name_Hall '-P 1'
_space_group_name_H-M_alt 'P -1'
_symmetry_cell_setting triclinic
_symmetry_Int_Tables_number 2
_symmetry_space_group_name_H-M 'P -1'
_atom_sites_solution_hydrogens difmap
_atom_sites_solution_primary direct
_cell_angle_alpha 64.703(14)
_cell_angle_beta 65.550(17)
_cell_angle_gamma 85.194(12)
_cell_formula_units_Z 2
_cell_length_a 8.5724(16)
_cell_length_b 9.5217(11)
_cell_length_c 10.0248(18)
_cell_measurement_reflns_used 2003
_cell_measurement_temperature 180
_cell_measurement_theta_max 74.1240
_cell_measurement_theta_min 5.1540
_cell_volume 669.1(2)
_computing_cell_refinement 'CrysAlis, (Oxford Diffraction, 2002)'
_computing_data_collection 'Xcalibur, (Oxford Diffraction, 2002)'
_computing_data_reduction 'CrysAlis, (Oxford Diffraction, 2002)'
_computing_molecular_graphics 'CAMERON (Watkin et al., 1996)'
_computing_publication_material 'CRYSTALS (Betteridge et al., 2003)'
_computing_structure_refinement 'CRYSTALS (Betteridge et al., 2003)'
_computing_structure_solution 'SIR92 (Altomare et al., 1994)'
_diffrn_ambient_temperature 180
_diffrn_measured_fraction_theta_full 0.996
_diffrn_measured_fraction_theta_max 0.952
_diffrn_measurement_device Area
_diffrn_measurement_device_type 'Oxford Diffraction XCALIBUR'
_diffrn_measurement_method '\f & \w scans'
_diffrn_radiation_monochromator graphite
_diffrn_radiation_probe x-ray
_diffrn_radiation_type 'Cu K\a'
_diffrn_radiation_wavelength 1.54184
_diffrn_reflns_av_R_equivalents 0.054
_diffrn_reflns_limit_h_max 10
_diffrn_reflns_limit_h_min -10
_diffrn_reflns_limit_k_max 11
_diffrn_reflns_limit_k_min -11
_diffrn_reflns_limit_l_max 8
_diffrn_reflns_limit_l_min -12
_diffrn_reflns_number 6115
_diffrn_reflns_theta_full 66.768
_diffrn_reflns_theta_max 75.829
_diffrn_reflns_theta_min 5.171
_diffrn_standards_number 0
_exptl_absorpt_coefficient_mu 3.724
_exptl_absorpt_correction_T_max 1.00
_exptl_absorpt_correction_T_min 0.42164
_exptl_absorpt_correction_type multi-scan
_exptl_absorpt_process_details 'CrysAlis, (Oxford Diffraction, 2002)'
_exptl_crystal_colour 'light yellow'
_exptl_crystal_density_diffrn 1.438
_exptl_crystal_density_method 'not measured'
_exptl_crystal_description stick
_exptl_crystal_F_000 300
_exptl_crystal_size_max 0.59
_exptl_crystal_size_mid 0.18
_exptl_crystal_size_min 0.11
_refine_diff_density_max 0.62
_refine_diff_density_min -0.36
_refine_ls_extinction_method None
_refine_ls_goodness_of_fit_ref 1.3193
_refine_ls_hydrogen_treatment constr
_refine_ls_matrix_type full
_refine_ls_number_parameters 190
_refine_ls_number_reflns 1917
_refine_ls_number_restraints 0
_refine_ls_R_factor_all 0.0998
_refine_ls_R_factor_gt 0.0764
_refine_ls_shift/su_max 0.0009503
_refine_ls_shift/su_mean 0.0000713
_refine_ls_structure_factor_coef F
_refine_ls_weighting_details
;
 Method, part 1, Chebychev polynomial, (Watkin, 1994, Prince, 1982) 
 [weight] = 1.0/[A~0~*T~0~(x)+A~1~*T~1~(x) ... +A~n-1~]*T~n-1~(x)] 
 where A~i~ are the Chebychev coefficients listed below and x= Fcalc/Fmax 
 Method = Robust Weighting (Prince, 1982) 
 W = [weight] * [1-(deltaF/6*sigmaF)^2^]^2^ 
 A~i~ are: 
 6.45 -0.619 4.36 
;
_refine_ls_weighting_scheme calc
_refine_ls_wR_factor_all 0.0944
_refine_ls_wR_factor_gt 0.0647
_refine_ls_wR_factor_ref 0.0647
_reflns_limit_h_max 10
_reflns_limit_h_min -9
_reflns_limit_k_max 11
_reflns_limit_k_min -10
_reflns_limit_l_max 12
_reflns_limit_l_min 0
_reflns_number_gt 1917
_reflns_number_total 2658
_reflns_threshold_expression I>2.0\s(I)
_oxford_diffrn_Wilson_B_factor 5.90
_oxford_diffrn_Wilson_scale 0.02
_oxford_refine_ls_r_factor_ref 0.0764
_oxford_refine_ls_scale 7.42(2)
_oxford_reflns_number_all 2658
_oxford_reflns_threshold_expression_ref I>2.0\s(I)
_cod_data_source_file jo6b01970_si_002.cif
_cod_data_source_block 1
_cod_original_formula_sum 'C10 H13 Cl1 N3 O3 P1'
_cod_database_code 4037315

loop_
_symmetry_equiv_pos_as_xyz
x,y,z
-x,-y,-z

loop_
_atom_site_label
_atom_site_type_symbol
_atom_site_fract_x
_atom_site_fract_y
_atom_site_fract_z
_atom_site_U_iso_or_equiv
_atom_site_occupancy
_atom_site_adp_type
_atom_site_refinement_flags_posn
_atom_site_disorder_assembly
_atom_site_disorder_group
Cl10 Cl 0.42032(17) -0.68130(14) -0.77933(17) 0.0995 1.0000 Uani . . .
P11 P -0.07319(14) -0.26566(12) -0.98537(14) 0.0707 1.0000 Uani . . .
O12 O -0.1685(4) -0.3974(3) -0.9654(4) 0.0784 1.0000 Uani . . .
O16 O -0.1814(4) -0.1388(4) -0.9448(4) 0.0932 1.0000 Uani . . .
O131 O 0.035(2) -0.152(2) -1.160(3) 0.0814 0.4707 Uani . 1 1
O130 O 0.085(2) -0.179(2) -1.159(3) 0.0791 0.5293 Uani . 1 2
N1 N 0.3680(5) -0.5465(5) -0.5871(5) 0.0856 1.0000 Uani . . .
N3 N 0.1911(5) -0.3420(5) -0.5693(5) 0.0843 1.0000 Uani . . .
N7 N 0.1505(4) -0.4367(3) -0.8597(4) 0.0641 1.0000 Uani . . .
C2 C 0.2960(6) -0.4423(6) -0.5282(6) 0.0889 1.0000 Uani . . .
C4 C 0.1498(5) -0.3487(5) -0.6833(5) 0.0694 1.0000 Uani . . .
C5 C 0.2161(5) -0.4558(4) -0.7500(4) 0.0641 1.0000 Uani . . .
C6 C 0.3283(5) -0.5511(5) -0.6978(5) 0.0734 1.0000 Uani . . .
C8 C 0.0430(5) -0.3203(4) -0.8620(5) 0.0668 1.0000 Uani . . .
C9 C 0.0404(5) -0.2619(5) -0.7551(5) 0.0697 1.0000 Uani . . .
C17 C -0.3540(8) -0.1640(8) -0.8458(10) 0.1398 1.0000 Uani . . .
C18 C -0.4236(8) -0.0223(8) -0.8370(9) 0.1435 1.0000 Uani . . .
C141 C 0.063(4) -0.161(4) -1.300(4) 0.1640 0.4707 Uani . 1 1
C140 C 0.133(3) -0.198(2) -1.288(3) 0.1154 0.5293 Uani . 1 2
C151 C 0.159(4) -0.031(3) -1.447(3) 0.2133 0.4707 Uani . 1 1
C150 C 0.249(3) -0.082(2) -1.423(2) 0.1344 0.5293 Uani . 1 2
H21 H 0.3249 -0.4394 -0.4487 0.1074 1.0000 Uiso R . .
H91 H -0.0190 -0.1824 -0.7343 0.0823 1.0000 Uiso R . .
H172 H -0.4113 -0.1978 -0.8948 0.1732 1.0000 Uiso R . .
H171 H -0.3732 -0.2437 -0.7388 0.1735 1.0000 Uiso R . .
H183 H -0.5429 -0.0447 -0.7591 0.2060 1.0000 Uiso R . .
H181 H -0.4132 0.0513 -0.9426 0.2063 1.0000 Uiso R . .
H182 H -0.3558 0.0182 -0.8023 0.2061 1.0000 Uiso R . .
H1411 H -0.0512 -0.1595 -1.2985 0.1272 0.4707 Uiso R 1 1
H1412 H 0.1104 -0.2579 -1.3013 0.1272 0.4707 Uiso R 1 1
H1402 H 0.0329 -0.2097 -1.3066 0.1144 0.5293 Uiso R 1 2
H1401 H 0.1848 -0.2953 -1.2647 0.1140 0.5293 Uiso R 1 2
H1512 H 0.1141 -0.0053 -1.5272 0.1810 0.4707 Uiso R 1 1
H1511 H 0.1533 0.0554 -1.4198 0.1810 0.4707 Uiso R 1 1
H1513 H 0.2760 -0.0554 -1.4864 0.1812 0.4707 Uiso R 1 1
H1502 H 0.2313 -0.0628 -1.5179 0.1572 0.5293 Uiso R 1 2
H1503 H 0.2370 0.0105 -1.4045 0.1571 0.5293 Uiso R 1 2
H1501 H 0.3627 -0.1128 -1.4367 0.1570 0.5293 Uiso R 1 2
H71 H 0.1632 -0.4986 -0.9077 0.0753 1.0000 Uiso R . .

loop_
_atom_site_aniso_label
_atom_site_aniso_U_11
_atom_site_aniso_U_22
_atom_site_aniso_U_33
_atom_site_aniso_U_23
_atom_site_aniso_U_13
_atom_site_aniso_U_12
Cl10 0.1112(9) 0.0837(8) 0.1196(10) -0.0522(7) -0.0585(8) 0.0342(7)
P11 0.0829(7) 0.0674(6) 0.0789(7) -0.0407(5) -0.0407(6) 0.0136(5)
O12 0.0828(18) 0.0825(17) 0.095(2) -0.0552(16) -0.0437(16) 0.0162(14)
O16 0.099(2) 0.0827(19) 0.125(3) -0.0590(19) -0.060(2) 0.0248(17)
O131 0.094(11) 0.059(4) 0.084(6) -0.028(4) -0.035(8) 0.015(6)
O130 0.074(7) 0.100(10) 0.087(6) -0.054(7) -0.040(5) 0.011(5)
N1 0.087(2) 0.088(2) 0.088(3) -0.028(2) -0.051(2) 0.001(2)
N3 0.092(2) 0.094(3) 0.089(3) -0.050(2) -0.046(2) 0.004(2)
N7 0.0712(19) 0.0646(17) 0.0685(19) -0.0371(15) -0.0317(16) 0.0098(14)
C2 0.095(3) 0.103(3) 0.086(3) -0.041(3) -0.052(3) -0.001(3)
C4 0.079(2) 0.070(2) 0.072(2) -0.037(2) -0.035(2) -0.0001(19)
C5 0.068(2) 0.061(2) 0.063(2) -0.0240(17) -0.0282(19) -0.0023(17)
C6 0.075(3) 0.065(2) 0.076(3) -0.024(2) -0.033(2) -0.0012(19)
C8 0.075(2) 0.0586(19) 0.070(2) -0.0351(18) -0.0245(19) 0.0034(17)
C9 0.070(2) 0.068(2) 0.081(3) -0.042(2) -0.029(2) 0.0100(18)
C17 0.098(4) 0.128(5) 0.213(8) -0.109(5) -0.047(5) 0.019(4)
C18 0.098(4) 0.136(5) 0.204(7) -0.115(6) -0.030(5) 0.027(4)
C141 0.19(3) 0.23(3) 0.111(16) -0.11(2) -0.048(16) -0.02(2)
C140 0.128(14) 0.075(6) 0.106(12) -0.042(7) -0.010(10) -0.008(7)
C151 0.41(5) 0.121(15) 0.074(11) -0.048(11) -0.07(2) 0.04(2)
C150 0.156(13) 0.116(13) 0.085(11) -0.037(10) -0.007(9) -0.035(11)

loop_
_atom_type_symbol
_atom_type_scat_dispersion_real
_atom_type_scat_dispersion_imag
_atom_type_scat_Cromer_Mann_a1
_atom_type_scat_Cromer_Mann_b1
_atom_type_scat_Cromer_Mann_a2
_atom_type_scat_Cromer_Mann_b2
_atom_type_scat_Cromer_Mann_a3
_atom_type_scat_Cromer_Mann_b3
_atom_type_scat_Cromer_Mann_a4
_atom_type_scat_Cromer_Mann_b4
_atom_type_scat_Cromer_Mann_c
_atom_type_scat_source
C 0.0181 0.0091 2.3100 20.8439 1.0200 10.2075 1.5886 0.5687 0.8650 51.6512 0.2156 'International Tables Vol C 4.2.6.8 and 6.1.1.4'
H 0.0000 0.0000 0.4930 10.5109 0.3229 26.1257 0.1402 3.1424 0.0408 57.7998 0.0030 'International Tables Vol C 4.2.6.8 and 6.1.1.4'
N 0.0311 0.0180 12.2126 0.0057 3.1322 9.8933 2.0125 28.9975 1.1663 0.5826 -11.5290 'International Tables Vol C 4.2.6.8 and 6.1.1.4'
O 0.0492 0.0322 3.0485 13.2771 2.2868 5.7011 1.5463 0.3239 0.8670 32.9089 0.2508 'International Tables Vol C 4.2.6.8 and 6.1.1.4'
P 0.2955 0.4335 6.4345 1.9067 4.1791 27.1570 1.7800 0.5260 1.4908 68.1645 1.1149 'International Tables Vol C 4.2.6.8 and 6.1.1.4'
Cl 0.3639 0.7018 11.4604 0.0104 7.1964 1.1662 6.2556 18.5194 1.6455 47.7784 -9.5574 'International Tables Vol C 4.2.6.8 and 6.1.1.4'

loop_
_geom_angle_atom_site_label_1
_geom_angle_atom_site_label_2
_geom_angle_atom_site_label_3
_geom_angle
_geom_angle_publ_flag
O12 P11 O16 116.14(18) yes
O12 P11 O131 115.4(9) yes
O16 P11 O131 93.5(6) yes
O12 P11 C8 113.39(18) yes
O16 P11 C8 103.96(17) yes
O131 P11 C8 112.4(7) yes
O12 P11 O16 116.14(18) yes
O12 P11 O130 115.3(6) yes
O16 P11 O130 107.6(6) yes
O12 P11 C8 113.39(18) yes
O16 P11 C8 103.96(17) yes
O130 P11 C8 98.5(5) yes
P11 O16 C17 124.3(3) yes
P11 O131 C141 129(2) yes
P11 O130 C140 130.4(16) yes
C2 N1 C6 116.9(4) yes
C2 N3 C4 114.5(4) yes
C5 N7 C8 107.9(3) yes
C5 N7 H71 124.8 no
C8 N7 H71 126.7 no
N1 C2 N3 128.1(4) yes
N1 C2 H21 116.6 no
N3 C2 H21 115.3 no
N3 C4 C5 121.6(4) yes
N3 C4 C9 130.6(4) yes
C5 C4 C9 107.8(3) yes
C4 C5 N7 108.4(3) yes
C4 C5 C6 117.3(4) yes
N7 C5 C6 134.3(4) yes
Cl10 C6 C5 119.8(3) yes
Cl10 C6 N1 118.6(3) yes
C5 C6 N1 121.6(4) yes
P11 C8 N7 121.4(3) yes
P11 C8 C9 128.5(3) yes
N7 C8 C9 110.1(3) yes
C4 C9 C8 105.8(3) yes
C4 C9 H91 125.9 no
C8 C9 H91 128.2 no
O16 C17 C18 112.4(5) yes
O16 C17 H172 106.6 no
C18 C17 H172 107.1 no
O16 C17 H171 109.1 no
C18 C17 H171 110.6 no
H172 C17 H171 111.1 no
C17 C18 H183 110.8 no
C17 C18 H181 109.0 no
H183 C18 H181 110.3 no
C17 C18 H182 106.7 no
H183 C18 H182 109.6 no
H181 C18 H182 110.4 no
O131 C141 C151 117(2) yes
O131 C141 H1411 103.6 no
C151 C141 H1411 103.0 no
O131 C141 H1412 111.5 no
C151 C141 H1412 110.8 no
H1411 C141 H1412 110.7 no
O130 C140 C150 114.3(19) yes
O130 C140 H1402 110.0 no
C150 C140 H1402 109.3 no
O130 C140 H1401 104.3 no
C150 C140 H1401 109.3 no
H1402 C140 H1401 109.6 no
C141 C151 H1512 113.0 no
C141 C151 H1511 106.4 no
H1512 C151 H1511 109.1 no
C141 C151 H1513 107.2 no
H1512 C151 H1513 110.6 no
H1511 C151 H1513 110.4 no
C140 C150 H1502 111.4 no
C140 C150 H1503 107.8 no
H1502 C150 H1503 110.3 no
C140 C150 H1501 108.2 no
H1502 C150 H1501 109.9 no
H1503 C150 H1501 109.1 no

loop_
_geom_bond_atom_site_label_1
_geom_bond_atom_site_label_2
_geom_bond_distance
_geom_bond_publ_flag
Cl10 C6 1.731(4) yes
P11 O12 1.450(3) yes
P11 O16 1.550(3) yes
P11 O131 1.52(2) yes
P11 C8 1.782(4) yes
P11 O12 1.450(3) yes
P11 O16 1.550(3) yes
P11 O130 1.59(2) yes
P11 C8 1.782(4) yes
O16 C17 1.368(6) yes
O131 C141 1.37(3) yes
O130 C140 1.28(3) yes
N1 C2 1.345(6) yes
N1 C6 1.306(5) yes
N3 C2 1.311(6) yes
N3 C4 1.355(5) yes
N7 C5 1.372(5) yes
N7 C8 1.379(5) yes
N7 H71 0.883 no
C2 H21 0.939 no
C4 C5 1.408(5) yes
C4 C9 1.414(6) yes
C5 C6 1.373(5) yes
C8 C9 1.394(5) yes
C9 H91 0.927 no
C17 C18 1.452(8) yes
C17 H172 0.974 no
C17 H171 0.966 no
C18 H183 0.967 no
C18 H181 0.958 no
C18 H182 0.963 no
C141 C151 1.41(4) yes
C141 H1411 0.973 no
C141 H1412 0.977 no
C140 C150 1.35(3) yes
C140 H1402 0.971 no
C140 H1401 0.971 no
C151 H1512 0.965 no
C151 H1511 0.963 no
C151 H1513 0.962 no
C150 H1502 0.966 no
C150 H1503 0.965 no
C150 H1501 0.964 no

loop_
_geom_hbond_atom_site_label_D
_geom_hbond_atom_site_label_H
_geom_hbond_atom_site_label_A
_geom_hbond_site_symmetry_A
_geom_hbond_angle_DHA
_geom_hbond_distance_DH
_geom_hbond_distance_HA
_geom_hbond_distance_DA
_geom_hbond_publ_flag
C151 H1512 C151 2_552 140.4(12) 0.965 2.443 3.245(18) yes
N7 H71 O12 2_543 168.64(13) 0.883 1.903 2.774(5) yes
